data_1556098
loop_
_publ_author_name
'Motti, Cherie A.'
'Thomas-Hall, Peter'
'Hagiwara, Kehau A.'
'Simmons, Charles J.'
'Willis, Rick'
'Wright, Anthony D.'

_publ_section_title
;
 Accelerated identification of halogenated monoterpenes from Australian
 specimens of the red algae Plocamium hamatum and Plocamium costatum.
;
_journal_issue 5
_journal_name_full 'Journal of natural products'
_journal_page_first 1193
_journal_page_last 1200
_journal_paper_doi 10.1021/np500059h
_journal_volume 77
_journal_year 2014
_chemical_absolute_configuration ad
_chemical_formula_moiety 'C10 H15 Br2 Cl3 O'
_chemical_formula_sum 'C10 H15 Br2 Cl3 O'
_chemical_formula_weight 417.39
_space_group_IT_number 4
_space_group_name_Hall 'P 2yb'
_space_group_name_H-M_alt 'P 1 21 1'
_symmetry_cell_setting monoclinic
_symmetry_Int_Tables_number 4
_symmetry_space_group_name_Hall 'P 2yb'
_symmetry_space_group_name_H-M 'P 1 21 1'
_atom_sites_solution_hydrogens geom
_atom_sites_solution_primary direct
_atom_sites_solution_secondary difmap
_cell_angle_alpha 90.0000
_cell_angle_beta 116.6820(10)
_cell_angle_gamma 90.0000
_cell_formula_units_Z 2
_cell_length_a 11.2339(3)
_cell_length_b 6.2411(2)
_cell_length_c 11.7846(3)
_cell_measurement_reflns_used 9132
_cell_measurement_temperature 90
_cell_measurement_theta_max 40.20
_cell_measurement_theta_min 1.70
_cell_volume 738.26(4)
_computing_cell_refinement 'HKL Scalepack'
_computing_data_collection 'KappaCCD Server Control'
_computing_data_reduction 'HKL Denzo and Scalepack'
_computing_molecular_graphics 'CrystalStructure 4.0'
_computing_publication_material 'CrystalStructure 4.0 (Rigaku, 2010)'
_computing_structure_refinement 'CRYSTALS (Carruthers, et al., 1999)'
_computing_structure_solution 'SIR92 (Altomare, et al., 1994)'
_diffrn_ambient_temperature 90
_diffrn_measured_fraction_theta_full 0.998
_diffrn_measured_fraction_theta_max 0.998
_diffrn_measurement_device_type 'Nonius CCD camera'
_diffrn_measurement_method '\f scans \w scans \k offsets'
_diffrn_radiation_detector 'Nonius CCD camera'
_diffrn_radiation_source 'fine-focus sealed X-ray tube'
_diffrn_radiation_type 'Mo K\a'
_diffrn_radiation_wavelength 0.71069
_diffrn_reflns_limit_h_max 20
_diffrn_reflns_limit_h_min -20
_diffrn_reflns_limit_k_max 11
_diffrn_reflns_limit_k_min -11
_diffrn_reflns_limit_l_max 21
_diffrn_reflns_limit_l_min -21
_diffrn_reflns_number 24370
_diffrn_reflns_theta_full 40.20
_diffrn_reflns_theta_max 40.20
_diffrn_standards_number 0
_exptl_absorpt_coefficient_mu 6.027
_exptl_absorpt_correction_T_max 1.343
_exptl_absorpt_correction_T_min 0.833
_exptl_absorpt_correction_type multi-scan
_exptl_absorpt_process_details 'Denzo-SMN; Otwinowski & Minor, 1997'
_exptl_crystal_colour colorless
_exptl_crystal_density_diffrn 1.878
_exptl_crystal_density_method 'not measured'
_exptl_crystal_description plate
_exptl_crystal_F_000 408.00
_exptl_crystal_size_max 0.400
_exptl_crystal_size_mid 0.350
_exptl_crystal_size_min 0.200
_refine_diff_density_max 1.290
_refine_diff_density_min -1.140
_refine_ls_abs_structure_details 'Flack, H. D. (1983), Acta Cryst. A39, 876-881.  4189 Friedel Pairs'
_refine_ls_abs_structure_Flack 0.066(6)
_refine_ls_extinction_method none
_refine_ls_goodness_of_fit_ref 1.053
_refine_ls_hydrogen_treatment refxyz
_refine_ls_number_parameters 206
_refine_ls_number_reflns 8282
_refine_ls_number_restraints 0
_refine_ls_R_factor_gt 0.0374
_refine_ls_shift/su_max 0.018
_refine_ls_structure_factor_coef F
_refine_ls_weighting_details
;
    Chebychev polynomial with 3 parameters (Carruthers & Watkin, 1979)
    1.5066    0.0427    0.9750
;
_refine_ls_weighting_scheme calc
_refine_ls_wR_factor_ref 0.0419
_reflns_number_gt 8282
_reflns_number_total 9132
_reflns_threshold_expression F>2.0\s(F)
_cod_data_source_file np500059h_si_002.cif
_cod_data_source_block Template
_cod_database_code 1556098

loop_
_symmetry_equiv_pos_site_id
_symmetry_equiv_pos_as_xyz
1 +X,+Y,+Z
2 -X,1/2+Y,-Z

loop_
_atom_site_label
_atom_site_type_symbol
_atom_site_fract_x
_atom_site_fract_y
_atom_site_fract_z
_atom_site_U_iso_or_equiv
_atom_site_adp_type
_atom_site_occupancy
_atom_site_symmetry_multiplicity
_atom_site_calc_flag
Br14 Br 0.51329(2) 0.71332(17) 0.39228(2) 0.01613(4) Uani 1.0 2 d
Br16 Br 0.44497(2) 1.29540(17) 0.07941(2) 0.01986(5) Uani 1.0 2 d
Cl11 Cl 1.20749(7) 0.8012(3) 0.90912(8) 0.0504(3) Uani 1.0 2 d
Cl12 Cl 0.78562(5) 0.82677(19) 0.79160(5) 0.01946(10) Uani 1.0 2 d
Cl13 Cl 0.90334(5) 1.04925(19) 0.51218(5) 0.02111(10) Uani 1.0 2 d
O15 O 0.59584(18) 1.2040(4) 0.38531(15) 0.0195(3) Uani 1.0 2 d
C1 C 1.1128(3) 0.5718(7) 0.8913(3) 0.0308(6) Uani 1.0 2 d
C2 C 0.9829(3) 0.5578(5) 0.8146(3) 0.0208(4) Uani 1.0 2 d
C3 C 0.90449(19) 0.7417(4) 0.73474(19) 0.0155(4) Uani 1.0 2 d
C4 C 0.8288(2) 0.6883(4) 0.59307(19) 0.0158(4) Uani 1.0 2 d
C5 C 0.76851(19) 0.8886(4) 0.51337(18) 0.0143(4) Uani 1.0 2 d
C6 C 0.66486(18) 0.8471(4) 0.37445(17) 0.0128(3) Uani 1.0 2 d
C7 C 0.61358(19) 1.0602(4) 0.30221(18) 0.0136(4) Uani 1.0 2 d
C8 C 0.4861(2) 1.0302(4) 0.1796(2) 0.0170(4) Uani 1.0 2 d
C9 C 0.9118(4) 0.3503(5) 0.8085(3) 0.0309(6) Uani 1.0 2 d
C10 C 0.7151(3) 0.6938(4) 0.3049(2) 0.0179(4) Uani 1.0 2 d
H1 H 0.546(6) 1.306(11) 0.345(5) 0.038(13) Uiso 1.0 2 d
H2 H 1.169(6) 0.458(10) 0.941(6) 0.044(15) Uiso 1.0 2 d
H3 H 0.961(4) 0.861(6) 0.750(4) 0.005(7) Uiso 1.0 2 d
H4 H 0.900(5) 0.628(8) 0.571(4) 0.017(9) Uiso 1.0 2 d
H5 H 0.761(5) 0.584(9) 0.583(5) 0.028(12) Uiso 1.0 2 d
H6 H 0.726(5) 0.981(7) 0.554(4) 0.015(9) Uiso 1.0 2 d
H7 H 0.683(5) 1.116(8) 0.286(5) 0.019(10) Uiso 1.0 2 d
H8 H 0.421(6) 1.021(10) 0.204(6) 0.037(14) Uiso 1.0 2 d
H9 H 0.489(4) 0.921(8) 0.122(4) 0.016(9) Uiso 1.0 2 d
H10 H 0.980(6) 0.234(12) 0.870(5) 0.041(14) Uiso 1.0 2 d
H11 H 0.828(6) 0.378(10) 0.823(6) 0.038(14) Uiso 1.0 2 d
H12 H 0.884(5) 0.310(9) 0.736(5) 0.031(12) Uiso 1.0 2 d
H13 H 0.790(5) 0.768(8) 0.306(4) 0.021(10) Uiso 1.0 2 d
H14 H 0.735(6) 0.562(11) 0.341(6) 0.042(15) Uiso 1.0 2 d
H15 H 0.649(6) 0.657(9) 0.230(5) 0.036(14) Uiso 1.0 2 d

loop_
_atom_site_aniso_label
_atom_site_aniso_U_11
_atom_site_aniso_U_22
_atom_site_aniso_U_33
_atom_site_aniso_U_12
_atom_site_aniso_U_13
_atom_site_aniso_U_23
Br14 0.01442(7) 0.01238(6) 0.02276(8) -0.00061(6) 0.00940(6) 0.00190(7)
Br16 0.01808(8) 0.02385(10) 0.01607(8) 0.00311(7) 0.00625(6) 0.00664(7)
Cl11 0.0179(3) 0.0888(8) 0.0325(4) -0.0162(4) 0.0006(3) 0.0124(5)
Cl12 0.02055(19) 0.0220(2) 0.01735(17) 0.00238(16) 0.00982(15) -0.00086(15)
Cl13 0.01653(18) 0.0251(3) 0.0197(2) -0.00650(17) 0.00636(16) 0.00199(17)
O15 0.0285(7) 0.0130(6) 0.0157(6) 0.0048(6) 0.0088(6) -0.0003(5)
C1 0.0176(9) 0.0513(18) 0.0197(10) 0.0098(10) 0.0051(8) 0.0088(11)
C2 0.0213(9) 0.0228(9) 0.0168(8) 0.0045(7) 0.0071(7) 0.0033(7)
C3 0.0135(6) 0.0180(9) 0.0140(7) 0.0005(5) 0.0053(5) 0.0013(6)
C4 0.0167(7) 0.0154(8) 0.0143(7) 0.0038(6) 0.0060(6) 0.0026(6)
C5 0.0146(7) 0.0151(7) 0.0127(6) -0.0003(6) 0.0057(6) -0.0010(6)
C6 0.0139(6) 0.0113(6) 0.0132(6) 0.0002(5) 0.0061(5) -0.0004(5)
C7 0.0158(7) 0.0126(7) 0.0131(7) 0.0002(6) 0.0071(6) -0.0001(5)
C8 0.0173(8) 0.0163(7) 0.0149(7) 0.0013(6) 0.0049(6) 0.0005(6)
C9 0.0405(15) 0.0175(9) 0.0272(12) 0.0024(9) 0.0085(11) 0.0048(8)
C10 0.0190(7) 0.0188(9) 0.0168(7) 0.0029(7) 0.0088(6) -0.0022(7)

loop_
_atom_type_symbol
_atom_type_description
_atom_type_scat_dispersion_real
_atom_type_scat_dispersion_imag
_atom_type_scat_source
C C 0.0033 0.0016
;
International Tables for Crystallography
(1992, Vol. C, Tables 4.2.6.8 and 6.1.1.4)
;
H H 0.0000 0.0000
;
International Tables for Crystallography
(1992, Vol. C, Table 6.1.1.4)
;
O O 0.0106 0.0060
;
International Tables for Crystallography
(1992, Vol. C, Tables 4.2.6.8 and 6.1.1.4)
;
Br Br -0.2901 2.4595
;
International Tables for Crystallography
(1992, Vol. C, Tables 4.2.6.8 and 6.1.1.4)
;
Cl Cl 0.1484 0.1585
;
International Tables for Crystallography
(1992, Vol. C, Tables 4.2.6.8 and 6.1.1.4)
;

loop_
_geom_angle_atom_site_label_1
_geom_angle_atom_site_label_2
_geom_angle_atom_site_label_3
_geom_angle
_geom_angle_publ_flag
Cl11 C1 C2 124.1(3) yes
C1 C2 C3 122.3(3) yes
C1 C2 C9 119.0(3) yes
C3 C2 C9 118.7(2) yes
Cl12 C3 C2 108.31(19) yes
Cl12 C3 C4 108.95(14) yes
C2 C3 C4 113.66(19) yes
C3 C4 C5 111.61(18) yes
Cl13 C5 C4 108.32(14) yes
Cl13 C5 C6 108.51(16) yes
C4 C5 C6 115.43(17) yes
Br14 C6 C5 103.39(15) yes
Br14 C6 C7 107.12(14) yes
Br14 C6 C10 109.52(15) yes
C5 C6 C7 110.89(16) yes
C5 C6 C10 112.96(16) yes
C7 C6 C10 112.39(19) yes
O15 C7 C6 107.46(18) yes
O15 C7 C8 111.86(19) yes
C6 C7 C8 112.14(17) yes
Br16 C8 C7 109.54(16) yes
C7 O15 H1 111(5) no
Cl11 C1 H2 109(4) no
C2 C1 H2 126(4) no
Cl12 C3 H3 104(3) no
C2 C3 H3 109.4(19) no
C4 C3 H3 112(3) no
C3 C4 H4 104(2) no
C3 C4 H5 108(4) no
C5 C4 H4 109(3) no
C5 C4 H5 111(3) no
H4 C4 H5 113(5) no
Cl13 C5 H6 105(3) no
C4 C5 H6 111(3) no
C6 C5 H6 108(2) no
O15 C7 H7 107(3) no
C6 C7 H7 107(3) no
C8 C7 H7 111(3) no
Br16 C8 H8 104(4) no
Br16 C8 H9 104(3) no
C7 C8 H8 105(3) no
C7 C8 H9 116(3) no
H8 C8 H9 117(5) no
C2 C9 H10 110(4) no
C2 C9 H11 110(4) no
C2 C9 H12 105(5) no
H10 C9 H11 115(5) no
H10 C9 H12 109(6) no
H11 C9 H12 106(5) no
C6 C10 H13 103(3) no
C6 C10 H14 113(5) no
C6 C10 H15 110(5) no
H13 C10 H14 114(5) no
H13 C10 H15 119(6) no
H14 C10 H15 99(5) no

loop_
_geom_bond_atom_site_label_1
_geom_bond_atom_site_label_2
_geom_bond_distance
_geom_bond_publ_flag
Br14 C6 1.990(3) yes
Br16 C8 1.964(3) yes
Cl11 C1 1.739(4) yes
Cl12 C3 1.822(3) yes
Cl13 C5 1.822(3) yes
O15 C7 1.407(4) yes
C1 C2 1.330(4) yes
C2 C3 1.495(4) yes
C2 C9 1.506(5) yes
C3 C4 1.532(3) yes
C4 C5 1.527(3) yes
C5 C6 1.546(3) yes
C6 C7 1.544(3) yes
C6 C10 1.524(4) yes
C7 C8 1.522(3) yes
O15 H1 0.84(6) no
C1 H2 0.96(6) no
C3 H3 0.94(4) no
C4 H4 1.02(6) no
C4 H5 0.97(6) no
C5 H6 1.00(6) no
C7 H7 0.94(6) no
C8 H8 0.90(8) no
C8 H9 0.97(5) no
C9 H10 1.07(6) no
C9 H11 1.04(7) no
C9 H12 0.80(6) no
C10 H13 0.95(5) no
C10 H14 0.91(7) no
C10 H15 0.89(5) no

loop_
_geom_contact_atom_site_label_1
_geom_contact_atom_site_label_2
_geom_contact_distance
_geom_contact_publ_flag
_geom_contact_site_symmetry_2
Br14 O15 3.211(3) no .
Br14 C4 3.2643(18) no .
Br14 C8 3.099(3) no .
Br16 O15 3.2720(16) no .
Cl11 C3 3.1089(19) no .
Cl12 C5 3.220(3) no .
Cl12 C9 3.262(4) no .
Cl13 O15 3.235(2) no .
Cl13 C3 3.246(3) no .
Cl13 C7 3.0805(17) no .
Cl13 C10 3.275(3) no .
O15 C5 2.699(3) no .
C4 C9 3.105(4) no .
C4 C10 3.045(3) no .
C8 C10 3.130(4) no .
Br14 O15 3.322(3) no 1_545
Br14 O15 3.356(3) no 2_646
Br16 Cl12 3.5490(8) no 2_656
Cl12 Br16 3.5490(8) no 2_646
Cl12 C9 3.531(4) no 1_565
O15 Br14 3.322(3) no 1_565
O15 Br14 3.356(3) no 2_656
C9 Cl12 3.531(4) no 1_545
Br14 H5 2.79(5) no .
Br14 H6 2.83(4) no .
Br14 H8 2.76(6) no .
Br14 H9 3.33(5) no .
Br14 H14 2.97(8) no .
Br14 H15 2.95(7) no .
Br16 H1 2.81(6) no .
Br16 H7 2.91(4) no .
Cl11 H3 2.58(3) no .
Cl12 H4 3.60(6) no .
Cl12 H5 2.80(6) no .
Cl12 H6 2.74(5) no .
Cl12 H11 2.84(6) no .
Cl12 H12 3.56(6) no .
Cl13 H3 2.83(4) no .
Cl13 H4 2.72(5) no .
Cl13 H5 3.59(6) no .
Cl13 H7 2.73(4) no .
Cl13 H13 2.80(5) no .
O15 H6 2.33(4) no .
O15 H8 2.44(5) no .
O15 H9 3.29(5) no .
C1 H3 2.53(4) no .
C1 H4 3.46(4) no .
C1 H10 2.53(7) no .
C1 H11 3.16(6) no .
C1 H12 2.90(5) no .
C2 H4 2.63(5) no .
C2 H5 2.76(5) no .
C3 H2 3.38(6) no .
C3 H6 2.64(4) no .
C3 H10 3.48(7) no .
C3 H11 2.79(7) no .
C3 H12 2.70(6) no .
C4 H11 3.34(7) no .
C4 H12 2.80(6) no .
C4 H13 3.25(5) no .
C4 H14 2.78(7) no .
C5 H1 3.54(6) no .
C5 H3 2.66(3) no .
C5 H7 2.79(5) no .
C5 H13 2.67(6) no .
C5 H14 2.78(7) no .
C5 H15 3.31(6) no .
C6 H1 3.11(7) no .
C6 H4 2.95(4) no .
C6 H5 2.74(5) no .
C6 H8 2.79(5) no .
C6 H9 2.77(4) no .
C7 H6 2.70(5) no .
C7 H13 2.68(5) no .
C7 H14 3.34(7) no .
C7 H15 2.74(6) no .
C8 H1 2.46(6) no .
C8 H13 3.46(5) no .
C8 H15 2.85(6) no .
C9 H2 2.69(6) no .
C9 H3 3.36(4) no .
C9 H4 3.25(5) no .
C9 H5 2.84(5) no .
C10 H4 2.91(4) no .
C10 H5 3.15(6) no .
C10 H6 3.39(5) no .
C10 H7 2.66(5) no .
C10 H9 2.87(4) no .
H1 H6 3.13(7) no .
H1 H7 2.28(9) no .
H1 H8 2.41(8) no .
H1 H9 3.40(8) no .
H2 H3 3.49(7) no .
H2 H10 2.36(9) no .
H2 H11 3.47(9) no .
H2 H12 3.17(7) no .
H3 H4 2.39(6) no .
H3 H5 2.82(6) no .
H3 H6 2.72(5) no .
H3 H12 3.53(7) no .
H4 H6 2.89(7) no .
H4 H12 2.85(8) no .
H4 H13 2.93(7) no .
H4 H14 2.54(7) no .
H5 H6 2.51(7) no .
H5 H11 2.89(8) no .
H5 H12 2.42(7) no .
H5 H14 2.73(10) no .
H6 H7 3.08(7) no .
H6 H13 3.56(8) no .
H7 H8 2.72(8) no .
H7 H9 2.49(6) no .
H7 H13 2.44(7) no .
H7 H14 3.52(8) no .
H7 H15 2.92(8) no .
H8 H15 3.33(9) no .
H9 H13 3.24(6) no .
H9 H14 3.60(7) no .
H9 H15 2.35(7) no .
Br14 H1 2.66(7) no 1_545
Br14 H1 3.50(7) no 2_646
Br14 H6 3.35(6) no 2_646
Br16 H2 2.96(6) no 1_464
Br16 H9 2.90(6) no 2_655
Br16 H15 3.14(6) no 1_565
Br16 H15 3.42(6) no 2_655
Cl11 H7 3.27(6) no 2_746
Cl11 H8 3.50(5) no 1_656
Cl11 H9 3.12(4) no 1_656
Cl11 H11 3.39(7) no 2_757
Cl11 H15 3.55(7) no 2_756
Cl12 H1 3.33(6) no 2_646
Cl12 H2 3.07(7) no 2_757
Cl12 H8 3.02(7) no 2_646
Cl12 H10 3.21(7) no 1_565
Cl12 H11 3.47(7) no 1_565
Cl12 H12 3.37(6) no 1_565
Cl13 H4 2.83(6) no 2_756
Cl13 H12 3.19(7) no 1_565
Cl13 H13 3.42(4) no 2_756
O15 H5 3.25(5) no 1_565
O15 H14 2.90(7) no 1_565
O15 H15 3.56(7) no 1_565
C1 H10 3.56(7) no 2_757
C1 H13 3.54(6) no 2_746
C3 H10 3.39(7) no 1_565
C3 H12 3.56(6) no 1_565
C5 H12 3.53(6) no 1_565
C6 H1 3.59(7) no 1_545
C7 H14 3.36(7) no 1_565
C9 H3 3.23(4) no 1_545
C10 H1 3.24(7) no 1_545
H1 Br14 2.66(7) no 1_565
H1 Br14 3.50(7) no 2_656
H1 Cl12 3.33(6) no 2_656
H1 C6 3.59(7) no 1_565
H1 C10 3.24(7) no 1_565
H1 H5 3.25(7) no 1_565
H1 H14 2.67(10) no 1_565
H1 H15 3.06(10) no 1_565
H2 Br16 2.96(6) no 1_646
H2 Cl12 3.07(7) no 2_747
H2 H13 3.37(10) no 2_746
H3 C9 3.23(4) no 1_565
H3 H10 2.68(8) no 1_565
H3 H12 2.92(7) no 1_565
H4 Cl13 2.83(6) no 2_746
H5 O15 3.25(5) no 1_545
H5 H1 3.25(7) no 1_545
H6 Br14 3.35(6) no 2_656
H6 H12 2.93(7) no 1_565
H7 Cl11 3.27(6) no 2_756
H7 H14 2.86(8) no 1_565
H7 H15 3.43(8) no 1_565
H8 Cl11 3.50(5) no 1_454
H8 Cl12 3.02(7) no 2_656
H8 H11 2.82(10) no 2_656
H9 Br16 2.90(6) no 2_645
H9 Cl11 3.12(4) no 1_454
H10 Cl12 3.21(7) no 1_545
H10 C1 3.56(7) no 2_747
H10 C3 3.39(7) no 1_545
H10 H3 2.68(8) no 1_545
H11 Cl11 3.39(7) no 2_747
H11 Cl12 3.47(7) no 1_545
H11 H8 2.82(10) no 2_646
H12 Cl12 3.37(6) no 1_545
H12 Cl13 3.19(7) no 1_545
H12 C3 3.56(6) no 1_545
H12 C5 3.53(6) no 1_545
H12 H3 2.92(7) no 1_545
H12 H6 2.93(7) no 1_545
H13 Cl13 3.42(4) no 2_746
H13 C1 3.54(6) no 2_756
H13 H2 3.37(10) no 2_756
H14 O15 2.90(7) no 1_545
H14 C7 3.36(7) no 1_545
H14 H1 2.67(10) no 1_545
H14 H7 2.86(8) no 1_545
H15 Br16 3.14(6) no 1_545
H15 Br16 3.42(6) no 2_645
H15 Cl11 3.55(7) no 2_746
H15 O15 3.56(7) no 1_545
H15 H1 3.06(10) no 1_545
H15 H7 3.43(8) no 1_545

loop_
_geom_hbond_atom_site_label_D
_geom_hbond_atom_site_label_H
_geom_hbond_atom_site_label_A
_geom_hbond_site_symmetry_A
_geom_hbond_distance_DA
_geom_hbond_distance_DH
_geom_hbond_distance_HA
_geom_hbond_angle_DHA
_geom_hbond_publ_flag
O15 H1 Br14 1_565 3.322(3) 0.840 2.66(6) 137(5) no
O15 H1 Br16 . 3.2720(16) 0.840 2.81(6) 116(6) no

loop_
_geom_torsion_atom_site_label_1
_geom_torsion_atom_site_label_2
_geom_torsion_atom_site_label_3
_geom_torsion_atom_site_label_4
_geom_torsion
_geom_torsion_publ_flag
Cl11 C1 C2 C3 0.1(5) no
Cl11 C1 C2 C9 -179.5(2) no
C1 C2 C3 Cl12 -113.9(3) no
C1 C2 C3 C4 124.9(3) no
C9 C2 C3 Cl12 65.7(3) no
C9 C2 C3 C4 -55.6(4) no
Cl12 C3 C4 C5 68.1(2) no
C2 C3 C4 C5 -171.0(2) no
C3 C4 C5 Cl13 71.3(3) no
C3 C4 C5 C6 -166.88(18) no
Cl13 C5 C6 Br14 -171.26(11) no
Cl13 C5 C6 C7 -56.7(2) no
Cl13 C5 C6 C10 70.45(18) no
C4 C5 C6 Br14 67.0(3) no
C4 C5 C6 C7 -178.50(18) no
C4 C5 C6 C10 -51.3(3) no
Br14 C6 C7 O15 71.49(14) no
Br14 C6 C7 C8 -51.8(2) no
C5 C6 C7 O15 -40.7(3) no
C5 C6 C7 C8 -163.98(18) no
C10 C6 C7 O15 -168.17(15) no
C10 C6 C7 C8 68.5(3) no
O15 C7 C8 Br16 69.1(3) no
C6 C7 C8 Br16 -170.12(17) no
